data_2106022
loop_
_publ_author_name
'G\"obel, Ole F.'
'ten Elshof, Johan E.'
'Kaminsky, Werner'
'Hannss, Matthias'

_publ_section_title
;
 Optical anomaly in artificial cubic hieratite, K~2~[SiF~6~]
;
_journal_coeditor_code XK5019
_journal_issue 3
_journal_name_full 'Acta Crystallographica Section B'
_journal_page_first 328
_journal_page_last 333
_journal_paper_doi 10.1107/S2052520615007507
_journal_volume 71
_journal_year 2015
_chemical_formula_sum 'F6 K2 Si'
_chemical_formula_weight 220.29
_chemical_name_systematic
;
 ?
;
_space_group_IT_number 225
_symmetry_cell_setting cubic
_symmetry_space_group_name_Hall '-F 4 2 3'
_symmetry_space_group_name_H-M 'F m -3 m'
_atom_sites_solution_hydrogens notdet
_atom_sites_solution_primary direct
_atom_sites_solution_secondary difmap
_audit_creation_method SHELXL-97
_cell_angle_alpha 90.00
_cell_angle_beta 90.00
_cell_angle_gamma 90.00
_cell_formula_units_Z 4
_cell_length_a 8.1345(8)
_cell_length_b 8.1345(8)
_cell_length_c 8.1345(8)
_cell_measurement_reflns_used 2659
_cell_measurement_temperature 298(2)
_cell_measurement_theta_max 39.95
_cell_measurement_theta_min 5.01
_cell_volume 538.26(9)
_computing_cell_refinement 'SAINT V7.68A (Bruker, 2010)'
_computing_data_collection 'Apex2 (Bruker, 2010)'
_computing_data_reduction 'SAINT V7.68A (Bruker, 2010), SADABS-2008/1 (Sheldrick, 2008)'
_computing_structure_refinement 'SHELXL-97 (Sheldrick, 1997)'
_computing_structure_solution 'SHELXS-97 (Sheldrick, 1990)'
_diffrn_ambient_temperature 298(2)
_diffrn_measured_fraction_theta_full 0.959
_diffrn_measured_fraction_theta_max 0.959
_diffrn_measurement_device_type 'Bruker Kappa ApexII area detector'
_diffrn_measurement_method '\w scans'
_diffrn_radiation_monochromator Triumph
_diffrn_radiation_source 'fine-focus sealed tube'
_diffrn_radiation_type MoK\a
_diffrn_radiation_wavelength 0.71073
_diffrn_reflns_av_R_equivalents 0.0139
_diffrn_reflns_av_sigmaI/netI 0.0039
_diffrn_reflns_limit_h_max 12
_diffrn_reflns_limit_h_min -14
_diffrn_reflns_limit_k_max 14
_diffrn_reflns_limit_k_min -13
_diffrn_reflns_limit_l_max 12
_diffrn_reflns_limit_l_min -14
_diffrn_reflns_number 3622
_diffrn_reflns_theta_full 40.28
_diffrn_reflns_theta_max 40.28
_diffrn_reflns_theta_min 5.01
_exptl_absorpt_coefficient_mu 2.021
_exptl_absorpt_correction_T_max 0.7479
_exptl_absorpt_correction_T_min 0.7057
_exptl_absorpt_correction_type multi-scan
_exptl_absorpt_process_details 'SADABS-2008/1 (Sheldrick, 2008)'
_exptl_crystal_colour colourless
_exptl_crystal_density_diffrn 2.718
_exptl_crystal_density_method 'not measured'
_exptl_crystal_description cube
_exptl_crystal_F_000 424
_exptl_crystal_size_max 0.26
_exptl_crystal_size_mid 0.26
_exptl_crystal_size_min 0.26
_refine_diff_density_max 0.279
_refine_diff_density_min -0.299
_refine_ls_extinction_method none
_refine_ls_goodness_of_fit_ref 1.120
_refine_ls_hydrogen_treatment undef
_refine_ls_matrix_type full
_refine_ls_number_parameters 6
_refine_ls_number_reflns 116
_refine_ls_number_restraints 0
_refine_ls_restrained_S_all 1.120
_refine_ls_R_factor_all 0.0162
_refine_ls_R_factor_gt 0.0159
_refine_ls_shift/su_max 0.000
_refine_ls_shift/su_mean 0.000
_refine_ls_structure_factor_coef Fsqd
_refine_ls_weighting_details 'calc w=1/[\s^2^(Fo^2^)+(0.0189P)^2^+0.3956P] where P=(Fo^2^+2Fc^2^)/3'
_refine_ls_weighting_scheme calc
_refine_ls_wR_factor_gt 0.0425
_refine_ls_wR_factor_ref 0.0425
_reflns_number_gt 113
_reflns_number_total 116
_reflns_threshold_expression >2sigma(I)
_cod_data_source_file xk5019sup1.cf
_cod_data_source_block I
_cod_database_code 2106022

loop_
_symmetry_equiv_pos_as_xyz
'x, y, z'
'-x, -y, z'
'-x, y, -z'
'x, -y, -z'
'z, x, y'
'z, -x, -y'
'-z, -x, y'
'-z, x, -y'
'y, z, x'
'-y, z, -x'
'y, -z, -x'
'-y, -z, x'
'y, x, -z'
'-y, -x, -z'
'y, -x, z'
'-y, x, z'
'x, z, -y'
'-x, z, y'
'-x, -z, -y'
'x, -z, y'
'z, y, -x'
'z, -y, x'
'-z, y, x'
'-z, -y, -x'
'x, y+1/2, z+1/2'
'-x, -y+1/2, z+1/2'
'-x, y+1/2, -z+1/2'
'x, -y+1/2, -z+1/2'
'z, x+1/2, y+1/2'
'z, -x+1/2, -y+1/2'
'-z, -x+1/2, y+1/2'
'-z, x+1/2, -y+1/2'
'y, z+1/2, x+1/2'
'-y, z+1/2, -x+1/2'
'y, -z+1/2, -x+1/2'
'-y, -z+1/2, x+1/2'
'y, x+1/2, -z+1/2'
'-y, -x+1/2, -z+1/2'
'y, -x+1/2, z+1/2'
'-y, x+1/2, z+1/2'
'x, z+1/2, -y+1/2'
'-x, z+1/2, y+1/2'
'-x, -z+1/2, -y+1/2'
'x, -z+1/2, y+1/2'
'z, y+1/2, -x+1/2'
'z, -y+1/2, x+1/2'
'-z, y+1/2, x+1/2'
'-z, -y+1/2, -x+1/2'
'x+1/2, y, z+1/2'
'-x+1/2, -y, z+1/2'
'-x+1/2, y, -z+1/2'
'x+1/2, -y, -z+1/2'
'z+1/2, x, y+1/2'
'z+1/2, -x, -y+1/2'
'-z+1/2, -x, y+1/2'
'-z+1/2, x, -y+1/2'
'y+1/2, z, x+1/2'
'-y+1/2, z, -x+1/2'
'y+1/2, -z, -x+1/2'
'-y+1/2, -z, x+1/2'
'y+1/2, x, -z+1/2'
'-y+1/2, -x, -z+1/2'
'y+1/2, -x, z+1/2'
'-y+1/2, x, z+1/2'
'x+1/2, z, -y+1/2'
'-x+1/2, z, y+1/2'
'-x+1/2, -z, -y+1/2'
'x+1/2, -z, y+1/2'
'z+1/2, y, -x+1/2'
'z+1/2, -y, x+1/2'
'-z+1/2, y, x+1/2'
'-z+1/2, -y, -x+1/2'
'x+1/2, y+1/2, z'
'-x+1/2, -y+1/2, z'
'-x+1/2, y+1/2, -z'
'x+1/2, -y+1/2, -z'
'z+1/2, x+1/2, y'
'z+1/2, -x+1/2, -y'
'-z+1/2, -x+1/2, y'
'-z+1/2, x+1/2, -y'
'y+1/2, z+1/2, x'
'-y+1/2, z+1/2, -x'
'y+1/2, -z+1/2, -x'
'-y+1/2, -z+1/2, x'
'y+1/2, x+1/2, -z'
'-y+1/2, -x+1/2, -z'
'y+1/2, -x+1/2, z'
'-y+1/2, x+1/2, z'
'x+1/2, z+1/2, -y'
'-x+1/2, z+1/2, y'
'-x+1/2, -z+1/2, -y'
'x+1/2, -z+1/2, y'
'z+1/2, y+1/2, -x'
'z+1/2, -y+1/2, x'
'-z+1/2, y+1/2, x'
'-z+1/2, -y+1/2, -x'
'-x, -y, -z'
'x, y, -z'
'x, -y, z'
'-x, y, z'
'-z, -x, -y'
'-z, x, y'
'z, x, -y'
'z, -x, y'
'-y, -z, -x'
'y, -z, x'
'-y, z, x'
'y, z, -x'
'-y, -x, z'
'y, x, z'
'-y, x, -z'
'y, -x, -z'
'-x, -z, y'
'x, -z, -y'
'x, z, y'
'-x, z, -y'
'-z, -y, x'
'-z, y, -x'
'z, -y, -x'
'z, y, x'
'-x, -y+1/2, -z+1/2'
'x, y+1/2, -z+1/2'
'x, -y+1/2, z+1/2'
'-x, y+1/2, z+1/2'
'-z, -x+1/2, -y+1/2'
'-z, x+1/2, y+1/2'
'z, x+1/2, -y+1/2'
'z, -x+1/2, y+1/2'
'-y, -z+1/2, -x+1/2'
'y, -z+1/2, x+1/2'
'-y, z+1/2, x+1/2'
'y, z+1/2, -x+1/2'
'-y, -x+1/2, z+1/2'
'y, x+1/2, z+1/2'
'-y, x+1/2, -z+1/2'
'y, -x+1/2, -z+1/2'
'-x, -z+1/2, y+1/2'
'x, -z+1/2, -y+1/2'
'x, z+1/2, y+1/2'
'-x, z+1/2, -y+1/2'
'-z, -y+1/2, x+1/2'
'-z, y+1/2, -x+1/2'
'z, -y+1/2, -x+1/2'
'z, y+1/2, x+1/2'
'-x+1/2, -y, -z+1/2'
'x+1/2, y, -z+1/2'
'x+1/2, -y, z+1/2'
'-x+1/2, y, z+1/2'
'-z+1/2, -x, -y+1/2'
'-z+1/2, x, y+1/2'
'z+1/2, x, -y+1/2'
'z+1/2, -x, y+1/2'
'-y+1/2, -z, -x+1/2'
'y+1/2, -z, x+1/2'
'-y+1/2, z, x+1/2'
'y+1/2, z, -x+1/2'
'-y+1/2, -x, z+1/2'
'y+1/2, x, z+1/2'
'-y+1/2, x, -z+1/2'
'y+1/2, -x, -z+1/2'
'-x+1/2, -z, y+1/2'
'x+1/2, -z, -y+1/2'
'x+1/2, z, y+1/2'
'-x+1/2, z, -y+1/2'
'-z+1/2, -y, x+1/2'
'-z+1/2, y, -x+1/2'
'z+1/2, -y, -x+1/2'
'z+1/2, y, x+1/2'
'-x+1/2, -y+1/2, -z'
'x+1/2, y+1/2, -z'
'x+1/2, -y+1/2, z'
'-x+1/2, y+1/2, z'
'-z+1/2, -x+1/2, -y'
'-z+1/2, x+1/2, y'
'z+1/2, x+1/2, -y'
'z+1/2, -x+1/2, y'
'-y+1/2, -z+1/2, -x'
'y+1/2, -z+1/2, x'
'-y+1/2, z+1/2, x'
'y+1/2, z+1/2, -x'
'-y+1/2, -x+1/2, z'
'y+1/2, x+1/2, z'
'-y+1/2, x+1/2, -z'
'y+1/2, -x+1/2, -z'
'-x+1/2, -z+1/2, y'
'x+1/2, -z+1/2, -y'
'x+1/2, z+1/2, y'
'-x+1/2, z+1/2, -y'
'-z+1/2, -y+1/2, x'
'-z+1/2, y+1/2, -x'
'z+1/2, -y+1/2, -x'
'z+1/2, y+1/2, x'

loop_
_atom_site_type_symbol
_atom_site_label
_atom_site_fract_x
_atom_site_fract_y
_atom_site_fract_z
_atom_site_U_iso_or_equiv
_atom_site_adp_type
_atom_site_calc_flag
_atom_site_refinement_flags
_atom_site_occupancy
_atom_site_symmetry_multiplicity
F F 0.20675(11) 0.0000 0.0000 0.0292(2) Uani d S 1 8
Si Si 0.0000 0.0000 0.0000 0.01660(16) Uani d S 1 48
K K 0.2500 0.2500 0.2500 0.02396(14) Uani d S 1 24

loop_
_atom_site_aniso_label
_atom_site_aniso_U_11
_atom_site_aniso_U_22
_atom_site_aniso_U_33
_atom_site_aniso_U_12
_atom_site_aniso_U_13
_atom_site_aniso_U_23
F 0.0163(3) 0.0356(3) 0.0356(3) 0.000 0.000 0.000
Si 0.01660(16) 0.01660(16) 0.01660(16) 0.000 0.000 0.000
K 0.02396(14) 0.02396(14) 0.02396(14) 0.000 0.000 0.000

loop_
_atom_type_symbol
_atom_type_description
_atom_type_scat_dispersion_real
_atom_type_scat_dispersion_imag
_atom_type_scat_source
K K 0.2009 0.2494 'International Tables Vol C Tables 4.2.6.8 and 6.1.1.4'
Si Si 0.0817 0.0704 'International Tables Vol C Tables 4.2.6.8 and 6.1.1.4'
F F 0.0171 0.0103 'International Tables Vol C Tables 4.2.6.8 and 6.1.1.4'

loop_
_geom_angle_atom_site_label_1
_geom_angle_atom_site_label_2
_geom_angle_atom_site_label_3
_geom_angle_site_symmetry_1
_geom_angle_site_symmetry_3
_geom_angle
Si F K . . 96.974(18)
Si F K . 25_544 96.974(18)
K F K . 25_544 166.05(4)
Si F K . 169 96.974(18)
K F K . 169 89.155(4)
K F K 25_544 169 89.155(4)
Si F K . 145 96.974(18)
K F K . 145 89.155(4)
K F K 25_544 145 89.155(4)
K F K 169 145 166.05(4)
F Si F 105 9 180.0
F Si F 105 101 90.0
F Si F 9 101 90.0
F Si F 105 97 90.0
F Si F 9 97 90.0
F Si F 101 97 90.0
F Si F 105 5 90.0
F Si F 9 5 90.0
F Si F 101 5 180.0
F Si F 97 5 90.0
F Si F 105 . 90.0
F Si F 9 . 90.0
F Si F 101 . 90.0
F Si F 97 . 180.0
F Si F 5 . 90.0
F Si K 105 97 54.740(10)
F Si K 9 97 125.3
F Si K 101 97 54.740(10)
F Si K 97 97 54.740(10)
F Si K 5 97 125.3
F Si K . 97 125.3
F Si K 105 . 125.3
F Si K 9 . 54.740(10)
F Si K 101 . 125.3
F Si K 97 . 125.3
F Si K 5 . 54.740(10)
F Si K . . 54.740(10)
K Si K 97 . 180.0
F Si K 105 169 54.740(10)
F Si K 9 169 125.3
F Si K 101 169 125.3
F Si K 97 169 125.3
F Si K 5 169 54.740(10)
F Si K . 169 54.740(10)
K Si K 97 169 109.5
K Si K . 169 70.5
F Si K 105 49_454 54.740(10)
F Si K 9 49_454 125.3
F Si K 101 49_454 125.3
F Si K 97 49_454 54.740(10)
F Si K 5 49_454 54.740(10)
F Si K . 49_454 125.3
K Si K 97 49_454 70.5
K Si K . 49_454 109.5
K Si K 169 49_454 70.5
F Si K 105 73_445 125.3
F Si K 9 73_445 54.740(10)
F Si K 101 73_445 54.740(10)
F Si K 97 73_445 54.740(10)
F Si K 5 73_445 125.3
F Si K . 73_445 125.3
K Si K 97 73_445 70.5
K Si K . 73_445 109.5
K Si K 169 73_445 180.0
K Si K 49_454 73_445 109.5
F Si K 105 25_544 54.740(10)
F Si K 9 25_544 125.3
F Si K 101 25_544 54.740(10)
F Si K 97 25_544 125.3
F Si K 5 25_544 125.3
F Si K . 25_544 54.740(10)
K Si K 97 25_544 70.5
K Si K . 25_544 109.5
K Si K 169 25_544 70.5
K Si K 49_454 25_544 109.5
K Si K 73_445 25_544 109.5
F K F . 9 48.47(3)
F K F . 5 48.47(3)
F K F 9 5 48.46(3)
F K F . 81 119.513(2)
F K F 9 81 166.05(4)
F K F 5 81 119.513(2)
F K F . 53 119.513(2)
F K F 9 53 119.513(2)
F K F 5 53 166.05(4)
F K F 81 53 71.21(3)
F K F . 25 166.05(4)
F K F 9 25 119.513(2)
F K F 5 25 119.513(2)
F K F 81 25 71.21(3)
F K F 53 25 71.21(3)
F K F . 153 71.21(3)
F K F 9 153 90.845(4)
F K F 5 153 119.513(2)
F K F 81 153 90.845(4)
F K F 53 153 48.46(3)
F K F 25 153 119.513(2)
F K F . 169 90.845(4)
F K F 9 169 119.513(2)
F K F 5 169 71.21(3)
F K F 81 169 48.46(3)
F K F 53 169 119.513(2)
F K F 25 169 90.845(4)
F K F 153 169 119.513(2)
F K F . 125 119.514(2)
F K F 9 125 71.21(3)
F K F 5 125 90.845(4)
F K F 81 125 119.513(2)
F K F 53 125 90.845(4)
F K F 25 125 48.46(3)
F K F 153 125 119.513(2)
F K F 169 125 119.513(2)
F K F . 173 71.21(3)
F K F 9 173 119.513(2)
F K F 5 173 90.845(4)
F K F 81 173 48.46(3)
F K F 53 173 90.845(4)
F K F 25 173 119.513(2)
F K F 153 173 71.21(3)
F K F 169 173 48.46(3)
F K F 125 173 166.05(4)
F K F . 129 119.514(2)
F K F 9 129 90.845(4)
F K F 5 129 71.21(3)
F K F 81 129 90.845(4)
F K F 53 129 119.513(2)
F K F 25 129 48.46(3)
F K F 153 129 166.05(4)
F K F 169 129 71.21(3)
F K F 125 129 48.46(3)
F K F 173 129 119.513(2)
F K F . 145 90.845(4)
F K F 9 145 71.21(3)
F K F 5 145 119.513(2)
F K F 81 145 119.513(2)
F K F 53 145 48.46(3)
F K F 25 145 90.845(4)
F K F 153 145 48.46(3)
F K F 169 145 166.05(4)
F K F 125 145 71.21(3)
F K F 173 145 119.513(2)
F K F 129 145 119.513(2)

loop_
_geom_bond_atom_site_label_1
_geom_bond_atom_site_label_2
_geom_bond_site_symmetry_2
_geom_bond_distance
F Si . 1.6818(9)
F K . 2.8974(3)
F K 25_544 2.8974(3)
F K 169 2.8974(3)
F K 145 2.8974(3)
Si F 105 1.6818(9)
Si F 9 1.6818(9)
Si F 101 1.6818(9)
Si F 97 1.6818(9)
Si F 5 1.6818(9)
Si K 97 3.5223(3)
Si K . 3.5223(3)
Si K 169 3.5223(3)
Si K 49_454 3.5223(3)
Si K 73_445 3.5223(3)
Si K 25_544 3.5223(3)
K F 9 2.8974(3)
K F 5 2.8974(3)
K F 81 2.8974(3)
K F 53 2.8974(3)
K F 25 2.8974(3)
K F 153 2.8974(3)
K F 169 2.8974(3)
K F 125 2.8974(3)
K F 173 2.8974(3)
K F 129 2.8974(3)
K F 145 2.8974(3)

_cod_database_fobs_code 2106022
